data_7011877
loop_
_publ_author_name
'Brammer, Lee'
'Rodger, Colin S.'
'Blake, Alexander J.'
'Brooks, Neil R.'
'Champness, Neil R.'
'Cunningham, John W.'
'Hubberstey, Peter'
'Teat, Simon J.'
'Wilson, Claire'
'Schr\"oder, Martin'

_publ_section_title
;
 Bridging mode flexibility of 1,3-dithiacyclohexane in silver(i)
 co-ordination polymers
;
_journal_issue 22
_journal_name_full 'Journal of the Chemical Society, Dalton Transactions'
_journal_page_first 4134
_journal_paper_doi 10.1039/b205278b
_journal_year 2002
_chemical_formula_moiety 'C4 H8 Ag N O2 S2'
_chemical_formula_sum 'C4 H8 Ag N O2 S2'
_chemical_formula_weight 274.10
_chemical_name_common '[Ag(1,3-[6]aneS2)NO2]'
_chemical_name_systematic
; 
1,3-dithiacyclohexane silver(I) nitrite
;
_space_group_IT_number 19
_symmetry_cell_setting orthorhombic
_symmetry_space_group_name_Hall 'P 2ac 2ab'
_symmetry_space_group_name_H-M 'P 21 21 21'
_atom_sites_solution_hydrogens geom
_atom_sites_solution_primary direct
_atom_sites_solution_secondary 'difference Fourier synthesis'
_audit_creation_method SHELXL-97
_cell_angle_alpha 90.00
_cell_angle_beta 90.00
_cell_angle_gamma 90.00
_cell_formula_units_Z 8
_cell_length_a 6.5119(10)
_cell_length_b 13.1352(19)
_cell_length_c 18.463(3)
_cell_measurement_reflns_used 3078
_cell_measurement_temperature 150(2)
_cell_measurement_theta_max 27.46
_cell_measurement_theta_min 2.70
_cell_volume 1579.2(4)
_computing_cell_refinement 'SAINT (Bruker, 1999a)'
_computing_data_collection 'SMART version 5.054 (Bruker, 1998)'
_computing_data_reduction 'SAINT (Bruker, 1999a)'
_computing_molecular_graphics 'SHELXTL/PC (version 5.03)(Sheldrick, 1994)'
_computing_publication_material 'SHELXL-97 (Sheldrick, 1997)'
_computing_structure_refinement 'SHELXL-97 (Sheldrick, 1997)'
_computing_structure_solution 'SHELXS-97 (Sheldrick, 1990)'
_diffrn_ambient_temperature 150(2)
_diffrn_measured_fraction_theta_full 0.997
_diffrn_measured_fraction_theta_max 0.920
_diffrn_measurement_device_type 'Bruker SMART CCD area detector'
_diffrn_measurement_method omega
_diffrn_radiation_monochromator graphite
_diffrn_radiation_source 'fine-focus sealed tube'
_diffrn_radiation_type MoK\a
_diffrn_radiation_wavelength 0.71073
_diffrn_reflns_av_R_equivalents 0.069
_diffrn_reflns_av_sigmaI/netI 0.0669
_diffrn_reflns_limit_h_max 8
_diffrn_reflns_limit_h_min -8
_diffrn_reflns_limit_k_max 17
_diffrn_reflns_limit_k_min -17
_diffrn_reflns_limit_l_max 24
_diffrn_reflns_limit_l_min -17
_diffrn_reflns_number 10023
_diffrn_reflns_theta_full 26.00
_diffrn_reflns_theta_max 28.93
_diffrn_reflns_theta_min 1.90
_diffrn_standards_decay_% 0
_exptl_absorpt_coefficient_mu 3.019
_exptl_absorpt_correction_T_max 0.704
_exptl_absorpt_correction_T_min 0.517
_exptl_absorpt_correction_type multi-scan
_exptl_absorpt_process_details 'SADABS (Bruker, 1999b)'
_exptl_crystal_colour colourless
_exptl_crystal_density_diffrn 2.306
_exptl_crystal_density_meas ?
_exptl_crystal_density_method .
_exptl_crystal_description needle
_exptl_crystal_F_000 1072
_exptl_crystal_size_max 0.42
_exptl_crystal_size_mid 0.03
_exptl_crystal_size_min 0.03
_refine_diff_density_max 0.91
_refine_diff_density_min -0.81
_refine_diff_density_rms 0.139
_refine_ls_abs_structure_details 'Flack H D (1983), Acta Cryst. A39, 876-881'
_refine_ls_abs_structure_Flack 0.03(4)
_refine_ls_extinction_method none
_refine_ls_goodness_of_fit_ref 0.929
_refine_ls_hydrogen_treatment 'riding model'
_refine_ls_matrix_type full
_refine_ls_number_parameters 181
_refine_ls_number_reflns 3677
_refine_ls_number_restraints 0
_refine_ls_restrained_S_all 0.929
_refine_ls_R_factor_all 0.0522
_refine_ls_R_factor_gt 0.0368
_refine_ls_shift/su_max 0.000
_refine_ls_shift/su_mean 0.000
_refine_ls_structure_factor_coef Fsqd
_refine_ls_weighting_details 'w=1/[\s^2^(Fo^2^)+(0.0321P)^2^] where P=(Fo^2^+2Fc^2^)/3'
_refine_ls_weighting_scheme calc
_refine_ls_wR_factor_gt 0.0685
_refine_ls_wR_factor_ref 0.0723
_reflns_number_gt 2984
_reflns_number_total 3677
_reflns_threshold_expression >2sigma(I)
_cod_data_source_file b205278b.txt
_cod_data_source_block 13no21
_cod_depositor_comments
;
The following automatic conversions were performed:
'_atom_site_symetry_multiplicity' tag replaced with
'_atom_site_symmetry_multiplicity'.

Automatic conversion script
Id: cif_correct_tags 1440 2010-10-19 06:21:57Z saulius 

The following automatic conversions were performed:

'_refine_ls_weighting_scheme' value 'calc
w=1/[\s^2^(Fo^2^)+(0.0321P)^2^] where P=(Fo^2^+2Fc^2^)/3' was changed
to 'calc'. New tag '_refine_ls_weighting_details' was created. The
value of the new tag was set to 'w=1/[\s^2^(Fo^2^)+(0.0321P)^2^]
where P=(Fo^2^+2Fc^2^)/3'.

Automatic conversion script
Id: cif_fix_values 3143 2015-03-26 13:38:13Z robertas 

The following automatic conversions were performed:

'_atom_sites_solution_primary' value 'direct methods' was changed to
'direct'.

'_atom_sites_solution_hydrogens' value 'placed geometrically' was
changed to 'geom'.

Automatic conversion script
Id: cif_fix_values 6452 2018-10-05 10:23:21Z andrius 
;
_cod_original_sg_symbol_H-M P2(1)2(1)2(1)
_cod_database_code 7011877

loop_
_symmetry_equiv_pos_as_xyz
'x, y, z'
'-x+1/2, -y, z+1/2'
'-x, y+1/2, -z+1/2'
'x+1/2, -y+1/2, -z'

loop_
_atom_site_label
_atom_site_type_symbol
_atom_site_fract_x
_atom_site_fract_y
_atom_site_fract_z
_atom_site_U_iso_or_equiv
_atom_site_adp_type
_atom_site_occupancy
_atom_site_symmetry_multiplicity
_atom_site_calc_flag
_atom_site_refinement_flags
_atom_site_disorder_assembly
_atom_site_disorder_group
Ag1 Ag 0.61381(7) -0.00628(4) 0.13724(2) 0.02439(12) Uani 1 1 d . . .
Ag2 Ag 0.42371(8) 0.14917(3) 0.04368(3) 0.02179(12) Uani 1 1 d . . .
S1 S 0.4666(3) 0.08250(12) 0.24651(9) 0.0279(4) Uani 1 1 d . . .
C2 C 0.2301(9) 0.1469(4) 0.2225(3) 0.0219(13) Uani 1 1 d . . .
H2A H 0.1262 0.0950 0.2097 0.026 Uiso 1 1 calc R . .
H2B H 0.1791 0.1839 0.2656 0.026 Uiso 1 1 calc R . .
S3 S 0.2511(2) 0.23535(11) 0.14899(8) 0.0216(3) Uani 1 1 d . . .
C4 C 0.4445(10) 0.3199(4) 0.1861(3) 0.0256(15) Uani 1 1 d . . .
H4A H 0.4708 0.3749 0.1507 0.031 Uiso 1 1 calc R . .
H4B H 0.3888 0.3518 0.2305 0.031 Uiso 1 1 calc R . .
C5 C 0.6464(10) 0.2696(5) 0.2046(3) 0.0260(15) Uani 1 1 d . . .
H5A H 0.7466 0.3227 0.2187 0.031 Uiso 1 1 calc R . .
H5B H 0.7002 0.2350 0.1609 0.031 Uiso 1 1 calc R . .
C6 C 0.6290(11) 0.1923(5) 0.2655(4) 0.0334(17) Uani 1 1 d . . .
H6A H 0.5745 0.2274 0.3089 0.040 Uiso 1 1 calc R . .
H6B H 0.7685 0.1676 0.2775 0.040 Uiso 1 1 calc R . .
S11 S 0.4440(2) -0.13019(10) 0.05033(9) 0.0237(4) Uani 1 1 d . . .
C12 C 0.2277(10) -0.0833(5) -0.0009(4) 0.0290(16) Uani 1 1 d . . .
H12A H 0.1842 -0.1370 -0.0353 0.035 Uiso 1 1 calc R . .
H12B H 0.1122 -0.0714 0.0329 0.035 Uiso 1 1 calc R . .
S13 S 0.2738(2) 0.03181(11) -0.05088(9) 0.0240(4) Uani 1 1 d . . .
C14 C 0.4803(10) -0.0117(5) -0.1088(3) 0.0275(15) Uani 1 1 d . . .
H14A H 0.4284 -0.0676 -0.1397 0.033 Uiso 1 1 calc R . .
H14B H 0.5216 0.0449 -0.1411 0.033 Uiso 1 1 calc R . .
C15 C 0.6685(10) -0.0490(5) -0.0682(3) 0.0281(16) Uani 1 1 d . . .
H15A H 0.7168 0.0055 -0.0354 0.034 Uiso 1 1 calc R . .
H15B H 0.7795 -0.0630 -0.1035 0.034 Uiso 1 1 calc R . .
C16 C 0.6280(10) -0.1461(5) -0.0234(3) 0.0299(15) Uani 1 1 d . . .
H16A H 0.7599 -0.1700 -0.0028 0.036 Uiso 1 1 calc R . .
H16B H 0.5769 -0.2000 -0.0564 0.036 Uiso 1 1 calc R . .
N1 N 0.9226(8) 0.1480(4) 0.0385(3) 0.0249(10) Uani 1 1 d . . .
O1 O 0.7632(7) 0.1943(3) 0.0198(2) 0.0291(11) Uani 1 1 d . . .
O2 O 0.8986(7) 0.0744(3) 0.0793(2) 0.0323(11) Uani 1 1 d . . .
N2 N 0.9789(9) -0.1392(5) 0.1807(3) 0.0366(15) Uani 1 1 d . . .
O3 O 0.9258(9) -0.0586(3) 0.2108(3) 0.0396(12) Uani 1 1 d . . .
O4 O 0.8520(8) -0.1700(4) 0.1342(3) 0.0460(13) Uani 1 1 d . . .

loop_
_atom_site_aniso_label
_atom_site_aniso_U_11
_atom_site_aniso_U_22
_atom_site_aniso_U_33
_atom_site_aniso_U_23
_atom_site_aniso_U_13
_atom_site_aniso_U_12
Ag1 0.0255(2) 0.0266(2) 0.0210(2) 0.0000(2) -0.0019(2) 0.0042(2)
Ag2 0.0245(3) 0.0236(2) 0.0173(2) 0.0005(2) 0.0006(2) 0.0004(2)
S1 0.0355(11) 0.0300(9) 0.0183(9) 0.0045(7) 0.0022(7) 0.0054(7)
C2 0.023(3) 0.018(3) 0.025(3) -0.002(3) 0.012(3) 0.001(3)
S3 0.0193(8) 0.0265(8) 0.0190(8) 0.0001(7) -0.0008(7) 0.0008(7)
C4 0.028(4) 0.023(3) 0.025(4) -0.004(3) 0.007(3) -0.007(3)
C5 0.020(4) 0.038(4) 0.020(3) -0.010(3) -0.002(3) -0.011(3)
C6 0.026(4) 0.054(4) 0.020(3) -0.002(3) -0.008(3) 0.003(3)
S11 0.0236(9) 0.0208(7) 0.0266(9) 0.0026(7) -0.0035(8) -0.0021(6)
C12 0.017(4) 0.035(4) 0.035(4) -0.005(3) -0.005(3) -0.007(3)
S13 0.0231(8) 0.0278(8) 0.0212(8) -0.0017(7) -0.0065(7) 0.0021(6)
C14 0.038(4) 0.031(4) 0.014(3) -0.005(3) 0.001(3) -0.005(3)
C15 0.024(4) 0.041(4) 0.020(3) -0.009(3) 0.008(3) -0.002(3)
C16 0.027(4) 0.029(3) 0.034(4) -0.014(3) -0.004(3) 0.004(3)
N1 0.024(3) 0.027(2) 0.024(3) 0.000(2) 0.002(3) -0.003(3)
O1 0.019(3) 0.036(3) 0.032(3) 0.010(2) 0.003(2) 0.000(2)
O2 0.024(3) 0.038(2) 0.035(3) 0.014(2) -0.005(2) -0.001(2)
N2 0.031(3) 0.045(4) 0.034(4) 0.015(3) 0.002(3) 0.004(3)
O3 0.050(3) 0.040(3) 0.029(3) 0.007(2) -0.006(3) -0.005(3)
O4 0.049(3) 0.051(3) 0.038(3) -0.002(3) -0.011(3) 0.012(3)

loop_
_atom_type_symbol
_atom_type_description
_atom_type_scat_dispersion_real
_atom_type_scat_dispersion_imag
_atom_type_scat_source
C C 0.0033 0.0016 'International Tables Vol C Tables 4.2.6.8 and 6.1.1.4'
H H 0.0000 0.0000 'International Tables Vol C Tables 4.2.6.8 and 6.1.1.4'
N N 0.0061 0.0033 'International Tables Vol C Tables 4.2.6.8 and 6.1.1.4'
O O 0.0106 0.0060 'International Tables Vol C Tables 4.2.6.8 and 6.1.1.4'
S S 0.1246 0.1234 'International Tables Vol C Tables 4.2.6.8 and 6.1.1.4'
Ag Ag -0.8971 1.1015 'International Tables Vol C Tables 4.2.6.8 and 6.1.1.4'

loop_
_geom_angle_atom_site_label_1
_geom_angle_atom_site_label_2
_geom_angle_atom_site_label_3
_geom_angle
_geom_angle_site_symmetry_1
_geom_angle_site_symmetry_3
_geom_angle_publ_flag
O2 Ag1 S1 116.66(11) . . y
O2 Ag1 O3 74.83(15) . . y
S1 Ag1 O3 90.10(12) . . y
O2 Ag1 S11 109.84(12) . . y
S1 Ag1 S11 129.56(6) . . y
O3 Ag1 S11 120.87(11) . . y
O2 Ag1 O4 84.05(16) . . y
S1 Ag1 O4 127.94(12) . . y
O3 Ag1 O4 47.45(15) . . y
S11 Ag1 O4 73.82(12) . . y
O2 Ag1 Ag2 75.89(10) . . y
S1 Ag1 Ag2 89.36(4) . . y
O3 Ag1 Ag2 146.85(10) . . y
S11 Ag1 Ag2 83.73(4) . . y
O4 Ag1 Ag2 142.65(11) . . y
O1 Ag2 S3 117.09(12) . . y
O1 Ag2 S13 113.03(12) . . y
S3 Ag2 S13 129.53(6) . . y
O1 Ag2 O1 95.48(8) . 4_455 y
S3 Ag2 O1 79.18(11) . 4_455 y
S13 Ag2 O1 90.89(11) . 4_455 y
O1 Ag2 Ag1 83.60(11) . . y
S3 Ag2 Ag1 92.66(4) . . y
S13 Ag2 Ag1 98.32(4) . . y
O1 Ag2 Ag1 170.35(10) 4_455 . y
C2 S1 C6 99.8(3) . . ?
C2 S1 Ag1 110.1(2) . . ?
C6 S1 Ag1 107.4(2) . . ?
S3 C2 S1 115.0(3) . . ?
C2 S3 C4 99.4(3) . . ?
C2 S3 Ag2 109.15(19) . . ?
C4 S3 Ag2 104.9(2) . . ?
C5 C4 S3 115.0(4) . . ?
C4 C5 C6 113.2(5) . . ?
C5 C6 S1 115.4(4) . . ?
C12 S11 C16 99.2(3) . . ?
C12 S11 Ag1 116.9(2) . . ?
C16 S11 Ag1 105.0(2) . . ?
S13 C12 S11 115.2(3) . . ?
C12 S13 C14 99.3(3) . . ?
C12 S13 Ag2 102.9(2) . . ?
C14 S13 Ag2 108.3(2) . . ?
C15 C14 S13 114.2(4) . . ?
C14 C15 C16 113.2(5) . . ?
C15 C16 S11 114.7(4) . . ?
O2 N1 O1 116.4(5) . . ?
N1 O1 Ag2 127.6(4) . . ?
N1 O1 Ag2 100.2(3) . 4 ?
Ag2 O1 Ag2 132.13(19) . 4 ?
N1 O2 Ag1 135.9(4) . . ?
O3 N2 O4 113.3(6) . . ?
N2 O3 Ag1 102.4(4) . . ?
N2 O4 Ag1 96.2(4) . . ?

loop_
_geom_bond_atom_site_label_1
_geom_bond_atom_site_label_2
_geom_bond_distance
_geom_bond_site_symmetry_2
_geom_bond_publ_flag
Ag1 O2 2.389(5) . y
Ag1 O3 2.538(5) . y
Ag1 O4 2.652(5) . y
Ag1 S1 2.520(2) . y
Ag1 S11 2.539(2) . y
Ag1 Ag2 2.9470(7) . y
Ag2 O1 2.331(4) . y
Ag2 O1 2.588(4) 4_455 y
Ag2 S3 2.5149(16) . y
Ag2 S13 2.5253(16) . y
S1 C2 1.812(6) . ?
S1 C6 1.823(7) . ?
C2 S3 1.792(6) . ?
S3 C4 1.813(6) . ?
C4 C5 1.511(9) . ?
C5 C6 1.519(9) . ?
S11 C12 1.804(7) . ?
S11 C16 1.826(6) . ?
C12 S13 1.797(7) . ?
S13 C14 1.811(6) . ?
C14 C15 1.517(9) . ?
C15 C16 1.543(9) . ?
N1 O2 1.234(6) . ?
N1 O1 1.251(6) . ?
O1 Ag2 2.588(4) 4 ?
N2 O3 1.244(7) . ?
N2 O4 1.259(7) . ?
